data_2221516
loop_
_publ_author_name
'Yehye, Wagee A.'
'Ariffin, Azhar'
'Ng, Seik Weng'

_publ_section_title 2-[(3,5-Di-<i>tert</i>-butyl-4-hydroxybenzyl)sulfanyl]-<i>N</i>'-isopropylideneacetohydrazide
_journal_coeditor_code TK2379
_journal_issue 4
_journal_name_full 'Acta Crystallographica Section E'
_journal_page_first o730
_journal_paper_doi 10.1107/S1600536809007843
_journal_volume 65
_journal_year 2009
_chemical_formula_iupac 'C20 H32 N2 O2 S'
_chemical_formula_moiety 'C20 H32 N2 O2 S'
_chemical_formula_sum 'C20 H32 N2 O2 S'
_chemical_formula_weight 364.54
_chemical_name_systematic
;
2-[(3,5-Di-<i>tert</i>-butyl-4-hydroxybenzyl)sulfanyl]-<i>N</i>'-
isopropylideneacetohydrazide
;
_space_group_IT_number 15
_symmetry_cell_setting monoclinic
_symmetry_space_group_name_Hall '-C 2yc'
_symmetry_space_group_name_H-M 'C 1 2/c 1'
_atom_sites_solution_hydrogens geom
_atom_sites_solution_primary direct
_atom_sites_solution_secondary difmap
_audit_creation_method SHELXL-97
_cell_angle_alpha 90
_cell_angle_beta 96.227(2)
_cell_angle_gamma 90
_cell_formula_units_Z 8
_cell_length_a 30.8643(10)
_cell_length_b 10.0128(3)
_cell_length_c 13.9596(5)
_cell_measurement_reflns_used 1963
_cell_measurement_temperature 100(2)
_cell_measurement_theta_max 26.3
_cell_measurement_theta_min 2.6
_cell_volume 4288.6(2)
_computing_cell_refinement 'SAINT (Bruker, 2007)'
_computing_data_collection 'APEX2 (Bruker, 2007)'
_computing_data_reduction 'SAINT (Bruker, 2007)'
_computing_molecular_graphics 'X-SEED (Barbour, 2001)'
_computing_publication_material 'publCIF (Westrip, 2009)'
_computing_structure_refinement 'SHELXL97 (Sheldrick, 2008)'
_computing_structure_solution 'SHELXS97 (Sheldrick, 2008)'
_diffrn_ambient_temperature 100(2)
_diffrn_measured_fraction_theta_full 0.995
_diffrn_measured_fraction_theta_max 0.995
_diffrn_measurement_device_type 'Bruker SMART APEX'
_diffrn_measurement_method \w
_diffrn_radiation_monochromator graphite
_diffrn_radiation_source 'fine-focus sealed tube'
_diffrn_radiation_type MoK\a
_diffrn_radiation_wavelength 0.71073
_diffrn_reflns_av_R_equivalents 0.052
_diffrn_reflns_av_sigmaI/netI 0.062
_diffrn_reflns_limit_h_max 40
_diffrn_reflns_limit_h_min -39
_diffrn_reflns_limit_k_max 13
_diffrn_reflns_limit_k_min -13
_diffrn_reflns_limit_l_max 14
_diffrn_reflns_limit_l_min -18
_diffrn_reflns_number 14652
_diffrn_reflns_theta_full 27.5
_diffrn_reflns_theta_max 27.5
_diffrn_reflns_theta_min 1.3
_diffrn_standards_decay_% 0
_diffrn_standards_interval_count 0
_diffrn_standards_interval_time 0
_diffrn_standards_number 0
_exptl_absorpt_coefficient_mu 0.165
_exptl_absorpt_correction_T_max 0.984
_exptl_absorpt_correction_T_min 0.960
_exptl_absorpt_correction_type multi-scan
_exptl_absorpt_process_details '(SADABS; Sheldrick, 1996)'
_exptl_crystal_colour Colorless
_exptl_crystal_density_diffrn 1.129
_exptl_crystal_density_method 'not measured'
_exptl_crystal_description Block
_exptl_crystal_F_000 1584
_exptl_crystal_size_max 0.25
_exptl_crystal_size_mid 0.15
_exptl_crystal_size_min 0.10
_refine_diff_density_max 0.31
_refine_diff_density_min -0.28
_refine_ls_extinction_method none
_refine_ls_goodness_of_fit_ref 1.05
_refine_ls_hydrogen_treatment constr
_refine_ls_matrix_type full
_refine_ls_number_parameters 237
_refine_ls_number_reflns 4886
_refine_ls_number_restraints 0
_refine_ls_restrained_S_all 1.05
_refine_ls_R_factor_all 0.083
_refine_ls_R_factor_gt 0.047
_refine_ls_shift/su_max 0.001
_refine_ls_shift/su_mean 0.001
_refine_ls_structure_factor_coef Fsqd
_refine_ls_weighting_details 'calc w=1/[\s^2^(Fo^2^)+(0.0627P)^2^+0.8959P] where P=(Fo^2^+2Fc^2^)/3'
_refine_ls_weighting_scheme calc
_refine_ls_wR_factor_gt 0.110
_refine_ls_wR_factor_ref 0.135
_reflns_number_gt 3240
_reflns_number_total 4886
_reflns_threshold_expression I>2\s(I)
_cod_data_source_file tk2379.cif
_cod_data_source_block I
_cod_depositor_comments
;
The following automatic conversions were performed:
'_symmetry_cell_setting' value 'Monoclinic' changed to 'monoclinic'
according to '/home/saulius/struct/CIF-dictionaries/cif_core.dic'
dictionary named 'cif_core.dic' version 2.4.1 from
2010-06-29.

'_exptl_absorpt_correction_type' value 'Multi-scan' changed
to 'multi-scan' according to
'/home/saulius/struct/CIF-dictionaries/cif_core.dic' dictionary named
'cif_core.dic' version 2.4.1 from 2010-06-29.

Automatic conversion script
Id: cif_fix_enum 1527 2010-12-29 10:47:43Z saulius 

The following automatic conversions were performed:

'_symmetry_cell_setting' value 'Monoclinic' changed to 'monoclinic'
according to /home/saulius/struct/CIF-dictionaries/cif_core.dic
dictionary named 'cif_core.dic' version 2.4.1 from
2010-06-29.

'_exptl_absorpt_correction_type' value 'Multi-scan'
changed to 'multi-scan' according to
/home/saulius/struct/CIF-dictionaries/cif_core.dic dictionary named
'cif_core.dic' version 2.4.1 from 2010-06-29.

Automatic conversion script
Id: cif_fix_values 1715 2011-07-08 13:25:40Z adriana 
;
_cod_original_sg_symbol_H-M 'C 2/c'
_cod_database_code 2221516
_cod_database_fobs_code 2221516

loop_
_symmetry_equiv_pos_as_xyz
'x, y, z'
'-x, y, -z+1/2'
'x+1/2, y+1/2, z'
'-x+1/2, y+1/2, -z+1/2'
'-x, -y, -z'
'x, -y, z-1/2'
'-x+1/2, -y+1/2, -z'
'x+1/2, -y+1/2, z-1/2'

loop_
_atom_site_type_symbol
_atom_site_label
_atom_site_fract_x
_atom_site_fract_y
_atom_site_fract_z
_atom_site_U_iso_or_equiv
_atom_site_adp_type
_atom_site_calc_flag
_atom_site_refinement_flags
_atom_site_occupancy
_atom_site_disorder_assembly
_atom_site_disorder_group
S S1 0.394869(18) 0.18708(5) 0.52819(4) 0.02810(16) Uani d . 1 . .
O O1 0.32415(5) 0.04431(14) 0.08151(10) 0.0287(4) Uani d . 1 . .
H H1O 0.3479 0.0304 0.0591 0.066(10) Uiso calc R 1 . .
O O2 0.45752(5) 0.41852(14) 0.43360(10) 0.0284(4) Uani d . 1 . .
N N1 0.49822(5) 0.32105(16) 0.55791(12) 0.0228(4) Uani d . 1 . .
H H1 0.5109 0.3970 0.5762 0.033(6) Uiso calc R 1 . .
N N2 0.51037(5) 0.20268(16) 0.60634(12) 0.0233(4) Uani d . 1 . .
C C1 0.34695(6) 0.22530(19) 0.35011(14) 0.0212(4) Uani d . 1 . .
C C2 0.31851(6) 0.11801(18) 0.33503(15) 0.0208(4) Uani d . 1 . .
H H2 0.3045 0.0851 0.3876 0.025 Uiso calc R 1 . .
C C3 0.30992(6) 0.05737(18) 0.24556(15) 0.0205(4) Uani d . 1 . .
C C4 0.33196(6) 0.10754(18) 0.17019(14) 0.0207(4) Uani d . 1 . .
C C5 0.35919(6) 0.21967(19) 0.18074(14) 0.0206(4) Uani d . 1 . .
C C6 0.36638(6) 0.27540(19) 0.27299(14) 0.0213(4) Uani d . 1 . .
H H6 0.3853 0.3502 0.2830 0.026 Uiso calc R 1 . .
C C7 0.27708(7) -0.0579(2) 0.22932(15) 0.0257(5) Uani d . 1 . .
C C8 0.25474(7) -0.0877(2) 0.31963(16) 0.0326(5) Uani d . 1 . .
H H8A 0.2394 -0.0077 0.3383 0.049 Uiso calc R 1 . .
H H8B 0.2767 -0.1138 0.3723 0.049 Uiso calc R 1 . .
H H8C 0.2338 -0.1606 0.3061 0.049 Uiso calc R 1 . .
C C9 0.30019(9) -0.1865(2) 0.2033(2) 0.0425(6) Uani d . 1 . .
H H9A 0.2790 -0.2594 0.1946 0.064 Uiso calc R 1 . .
H H9B 0.3229 -0.2093 0.2554 0.064 Uiso calc R 1 . .
H H9C 0.3135 -0.1729 0.1435 0.064 Uiso calc R 1 . .
C C10 0.24093(7) -0.0210(2) 0.14912(17) 0.0360(6) Uani d . 1 . .
H H10A 0.2260 0.0600 0.1674 0.054 Uiso calc R 1 . .
H H10B 0.2199 -0.0945 0.1398 0.054 Uiso calc R 1 . .
H H10C 0.2538 -0.0049 0.0890 0.054 Uiso calc R 1 . .
C C11 0.38057(7) 0.2813(2) 0.09618(16) 0.0284(5) Uani d . 1 . .
C C12 0.40558(9) 0.4089(2) 0.12623(17) 0.0404(6) Uani d . 1 . .
H H12A 0.4293 0.3879 0.1764 0.061 Uiso calc R 1 . .
H H12B 0.3858 0.4734 0.1513 0.061 Uiso calc R 1 . .
H H12C 0.4177 0.4472 0.0703 0.061 Uiso calc R 1 . .
C C13 0.34528(10) 0.3206(3) 0.01478(18) 0.0480(7) Uani d . 1 . .
H H13A 0.3255 0.3861 0.0390 0.072 Uiso calc R 1 . .
H H13B 0.3287 0.2410 -0.0078 0.072 Uiso calc R 1 . .
H H13C 0.3591 0.3596 -0.0387 0.072 Uiso calc R 1 . .
C C14 0.41348(10) 0.1852(2) 0.0594(2) 0.0544(8) Uani d . 1 . .
H H14A 0.4342 0.1558 0.1135 0.082 Uiso calc R 1 . .
H H14B 0.4292 0.2307 0.0116 0.082 Uiso calc R 1 . .
H H14C 0.3981 0.1075 0.0297 0.082 Uiso calc R 1 . .
C C15 0.35698(7) 0.2863(2) 0.44856(14) 0.0242(5) Uani d . 1 . .
H H15A 0.3295 0.2968 0.4783 0.029 Uiso calc R 1 . .
H H15B 0.3695 0.3764 0.4417 0.029 Uiso calc R 1 . .
C C16 0.44235(7) 0.18946(19) 0.46239(16) 0.0258(5) Uani d . 1 . .
H H16A 0.4615 0.1128 0.4823 0.031 Uiso calc R 1 . .
H H16B 0.4332 0.1816 0.3924 0.031 Uiso calc R 1 . .
C C17 0.46677(6) 0.3174(2) 0.48258(14) 0.0221(4) Uani d . 1 . .
C C18 0.54119(7) 0.2084(2) 0.67522(15) 0.0252(5) Uani d . 1 . .
C C19 0.55491(8) 0.0790(2) 0.72261(16) 0.0328(5) Uani d . 1 . .
H H19A 0.5361 0.0070 0.6946 0.049 Uiso calc R 1 . .
H H19B 0.5524 0.0852 0.7919 0.049 Uiso calc R 1 . .
H H19C 0.5852 0.0600 0.7124 0.049 Uiso calc R 1 . .
C C20 0.56467(8) 0.3315(2) 0.71190(17) 0.0376(6) Uani d . 1 . .
H H20A 0.5435 0.4023 0.7203 0.056 Uiso calc R 1 . .
H H20B 0.5844 0.3607 0.6655 0.056 Uiso calc R 1 . .
H H20C 0.5816 0.3124 0.7739 0.056 Uiso calc R 1 . .

loop_
_atom_site_aniso_label
_atom_site_aniso_U_11
_atom_site_aniso_U_22
_atom_site_aniso_U_33
_atom_site_aniso_U_12
_atom_site_aniso_U_13
_atom_site_aniso_U_23
S1 0.0292(3) 0.0299(3) 0.0231(3) -0.0090(2) -0.0063(2) 0.0075(2)
O1 0.0321(9) 0.0280(8) 0.0264(9) -0.0086(7) 0.0057(7) -0.0100(6)
O2 0.0270(8) 0.0279(8) 0.0286(9) -0.0029(6) -0.0044(7) 0.0037(6)
N1 0.0219(9) 0.0237(8) 0.0219(9) -0.0034(7) -0.0018(7) -0.0016(7)
N2 0.0237(9) 0.0257(9) 0.0203(9) 0.0017(7) 0.0019(7) 0.0006(7)
C1 0.0188(10) 0.0232(9) 0.0207(11) 0.0016(8) -0.0024(8) 0.0014(8)
C2 0.0174(10) 0.0224(9) 0.0223(11) 0.0006(8) 0.0009(8) 0.0044(8)
C3 0.0170(10) 0.0193(9) 0.0243(11) 0.0003(8) -0.0015(8) 0.0014(8)
C4 0.0200(10) 0.0199(9) 0.0214(11) -0.0004(8) -0.0012(8) -0.0024(8)
C5 0.0208(10) 0.0201(9) 0.0208(11) 0.0006(8) 0.0015(8) 0.0007(8)
C6 0.0190(10) 0.0193(9) 0.0244(11) -0.0026(8) -0.0031(8) 0.0013(8)
C7 0.0237(11) 0.0250(10) 0.0282(12) -0.0071(9) 0.0023(9) -0.0018(9)
C8 0.0303(12) 0.0305(11) 0.0373(14) -0.0113(10) 0.0048(10) 0.0031(10)
C9 0.0496(16) 0.0223(11) 0.0580(18) -0.0087(11) 0.0172(13) -0.0045(11)
C10 0.0269(12) 0.0433(13) 0.0359(14) -0.0155(11) -0.0046(10) -0.0016(11)
C11 0.0367(13) 0.0260(11) 0.0232(12) -0.0095(9) 0.0066(10) 0.0000(9)
C12 0.0553(16) 0.0360(13) 0.0310(14) -0.0208(12) 0.0096(12) 0.0026(10)
C13 0.0673(19) 0.0478(15) 0.0261(14) -0.0202(14) -0.0072(13) 0.0108(11)
C14 0.0605(18) 0.0398(14) 0.071(2) -0.0102(13) 0.0424(16) -0.0037(14)
C15 0.0231(11) 0.0274(10) 0.0214(11) -0.0001(9) -0.0013(9) 0.0000(8)
C16 0.0252(11) 0.0233(10) 0.0270(12) 0.0028(9) -0.0065(9) -0.0036(9)
C17 0.0181(10) 0.0275(10) 0.0207(11) -0.0004(8) 0.0024(8) -0.0024(9)
C18 0.0276(11) 0.0279(11) 0.0199(11) 0.0001(9) 0.0018(9) -0.0020(8)
C19 0.0395(13) 0.0323(12) 0.0253(13) 0.0048(10) -0.0031(10) -0.0029(9)
C20 0.0441(14) 0.0353(12) 0.0294(13) -0.0072(11) -0.0145(11) 0.0031(10)

loop_
_atom_type_symbol
_atom_type_description
_atom_type_scat_dispersion_real
_atom_type_scat_dispersion_imag
_atom_type_scat_source
C C 0.0033 0.0016 'International Tables Vol C Tables 4.2.6.8 and 6.1.1.4'
H H 0.0000 0.0000 'International Tables Vol C Tables 4.2.6.8 and 6.1.1.4'
N N 0.0061 0.0033 'International Tables Vol C Tables 4.2.6.8 and 6.1.1.4'
O O 0.0106 0.0060 'International Tables Vol C Tables 4.2.6.8 and 6.1.1.4'
S S 0.1246 0.1234 'International Tables Vol C Tables 4.2.6.8 and 6.1.1.4'

loop_
_geom_angle_atom_site_label_1
_geom_angle_atom_site_label_2
_geom_angle_atom_site_label_3
_geom_angle_site_symmetry_1
_geom_angle_site_symmetry_3
_geom_angle
_geom_angle_publ_flag
C16 S1 C15 . . 100.65(10) ?
C4 O1 H1O . . 109.5 ?
C17 N1 N2 . . 119.11(16) ?
C17 N1 H1 . . 120.4 ?
N2 N1 H1 . . 120.4 ?
C18 N2 N1 . . 117.74(17) ?
C6 C1 C2 . . 118.89(18) ?
C6 C1 C15 . . 120.02(18) ?
C2 C1 C15 . . 121.09(18) ?
C3 C2 C1 . . 122.04(19) ?
C3 C2 H2 . . 119.0 ?
C1 C2 H2 . . 119.0 ?
C2 C3 C4 . . 117.15(17) ?
C2 C3 C7 . . 121.32(18) ?
C4 C3 C7 . . 121.52(17) ?
O1 C4 C5 . . 120.24(17) ?
O1 C4 C3 . . 116.94(17) ?
C5 C4 C3 . . 122.76(18) ?
C6 C5 C4 . . 116.74(18) ?
C6 C5 C11 . . 120.44(17) ?
C4 C5 C11 . . 122.82(17) ?
C1 C6 C5 . . 122.24(18) ?
C1 C6 H6 . . 118.9 ?
C5 C6 H6 . . 118.9 ?
C8 C7 C9 . . 107.06(18) ?
C8 C7 C3 . . 111.95(17) ?
C9 C7 C3 . . 110.44(17) ?
C8 C7 C10 . . 106.88(18) ?
C9 C7 C10 . . 110.41(19) ?
C3 C7 C10 . . 110.01(17) ?
C7 C8 H8A . . 109.5 ?
C7 C8 H8B . . 109.5 ?
H8A C8 H8B . . 109.5 ?
C7 C8 H8C . . 109.5 ?
H8A C8 H8C . . 109.5 ?
H8B C8 H8C . . 109.5 ?
C7 C9 H9A . . 109.5 ?
C7 C9 H9B . . 109.5 ?
H9A C9 H9B . . 109.5 ?
C7 C9 H9C . . 109.5 ?
H9A C9 H9C . . 109.5 ?
H9B C9 H9C . . 109.5 ?
C7 C10 H10A . . 109.5 ?
C7 C10 H10B . . 109.5 ?
H10A C10 H10B . . 109.5 ?
C7 C10 H10C . . 109.5 ?
H10A C10 H10C . . 109.5 ?
H10B C10 H10C . . 109.5 ?
C14 C11 C12 . . 106.5(2) ?
C14 C11 C13 . . 110.9(2) ?
C12 C11 C13 . . 106.61(18) ?
C14 C11 C5 . . 111.09(18) ?
C12 C11 C5 . . 111.70(17) ?
C13 C11 C5 . . 109.91(19) ?
C11 C12 H12A . . 109.5 ?
C11 C12 H12B . . 109.5 ?
H12A C12 H12B . . 109.5 ?
C11 C12 H12C . . 109.5 ?
H12A C12 H12C . . 109.5 ?
H12B C12 H12C . . 109.5 ?
C11 C13 H13A . . 109.5 ?
C11 C13 H13B . . 109.5 ?
H13A C13 H13B . . 109.5 ?
C11 C13 H13C . . 109.5 ?
H13A C13 H13C . . 109.5 ?
H13B C13 H13C . . 109.5 ?
C11 C14 H14A . . 109.5 ?
C11 C14 H14B . . 109.5 ?
H14A C14 H14B . . 109.5 ?
C11 C14 H14C . . 109.5 ?
H14A C14 H14C . . 109.5 ?
H14B C14 H14C . . 109.5 ?
C1 C15 S1 . . 113.01(14) ?
C1 C15 H15A . . 109.0 ?
S1 C15 H15A . . 109.0 ?
C1 C15 H15B . . 109.0 ?
S1 C15 H15B . . 109.0 ?
H15A C15 H15B . . 107.8 ?
C17 C16 S1 . . 109.51(14) ?
C17 C16 H16A . . 109.8 ?
S1 C16 H16A . . 109.8 ?
C17 C16 H16B . . 109.8 ?
S1 C16 H16B . . 109.8 ?
H16A C16 H16B . . 108.2 ?
O2 C17 N1 . . 120.74(18) ?
O2 C17 C16 . . 120.97(18) ?
N1 C17 C16 . . 118.26(18) ?
N2 C18 C20 . . 126.07(19) ?
N2 C18 C19 . . 116.51(19) ?
C20 C18 C19 . . 117.41(19) ?
C18 C19 H19A . . 109.5 ?
C18 C19 H19B . . 109.5 ?
H19A C19 H19B . . 109.5 ?
C18 C19 H19C . . 109.5 ?
H19A C19 H19C . . 109.5 ?
H19B C19 H19C . . 109.5 ?
C18 C20 H20A . . 109.5 ?
C18 C20 H20B . . 109.5 ?
H20A C20 H20B . . 109.5 ?
C18 C20 H20C . . 109.5 ?
H20A C20 H20C . . 109.5 ?
H20B C20 H20C . . 109.5 ?

loop_
_geom_bond_atom_site_label_1
_geom_bond_atom_site_label_2
_geom_bond_site_symmetry_2
_geom_bond_distance
_geom_bond_publ_flag
S1 C16 . 1.812(2) ?
S1 C15 . 1.819(2) ?
O1 C4 . 1.388(2) ?
O1 H1O . 0.8400 ?
O2 C17 . 1.237(2) ?
N1 C17 . 1.352(2) ?
N1 N2 . 1.396(2) ?
N1 H1 . 0.8800 ?
N2 C18 . 1.278(3) ?
C1 C6 . 1.382(3) ?
C1 C2 . 1.389(3) ?
C1 C15 . 1.505(3) ?
C2 C3 . 1.388(3) ?
C2 H2 . 0.9500 ?
C3 C4 . 1.406(3) ?
C3 C7 . 1.536(3) ?
C4 C5 . 1.401(3) ?
C5 C6 . 1.399(3) ?
C5 C11 . 1.542(3) ?
C6 H6 . 0.9500 ?
C7 C8 . 1.531(3) ?
C7 C9 . 1.535(3) ?
C7 C10 . 1.537(3) ?
C8 H8A . 0.9800 ?
C8 H8B . 0.9800 ?
C8 H8C . 0.9800 ?
C9 H9A . 0.9800 ?
C9 H9B . 0.9800 ?
C9 H9C . 0.9800 ?
C10 H10A . 0.9800 ?
C10 H10B . 0.9800 ?
C10 H10C . 0.9800 ?
C11 C14 . 1.528(3) ?
C11 C12 . 1.527(3) ?
C11 C13 . 1.537(3) ?
C12 H12A . 0.9800 ?
C12 H12B . 0.9800 ?
C12 H12C . 0.9800 ?
C13 H13A . 0.9800 ?
C13 H13B . 0.9800 ?
C13 H13C . 0.9800 ?
C14 H14A . 0.9800 ?
C14 H14B . 0.9800 ?
C14 H14C . 0.9800 ?
C15 H15A . 0.9900 ?
C15 H15B . 0.9900 ?
C16 C17 . 1.498(3) ?
C16 H16A . 0.9900 ?
C16 H16B . 0.9900 ?
C18 C20 . 1.493(3) ?
C18 C19 . 1.495(3) ?
C19 H19A . 0.9800 ?
C19 H19B . 0.9800 ?
C19 H19C . 0.9800 ?
C20 H20A . 0.9800 ?
C20 H20B . 0.9800 ?
C20 H20C . 0.9800 ?

loop_
_geom_hbond_atom_site_label_D
_geom_hbond_atom_site_label_H
_geom_hbond_atom_site_label_A
_geom_hbond_site_symmetry_A
_geom_hbond_distance_DH
_geom_hbond_distance_HA
_geom_hbond_distance_DA
_geom_hbond_angle_DHA
_geom_hbond_publ_flag
N1 H1 O2 5_666 0.88 2.10 2.940(2) 159 yes

loop_
_geom_torsion_atom_site_label_1
_geom_torsion_atom_site_label_2
_geom_torsion_atom_site_label_3
_geom_torsion_atom_site_label_4
_geom_torsion_site_symmetry_1
_geom_torsion_site_symmetry_2
_geom_torsion_site_symmetry_3
_geom_torsion_site_symmetry_4
_geom_torsion
_geom_torsion_publ_flag
C17 N1 N2 C18 . . . . 177.73(18) ?
C6 C1 C2 C3 . . . . 1.8(3) ?
C15 C1 C2 C3 . . . . -177.81(18) ?
C1 C2 C3 C4 . . . . 1.2(3) ?
C1 C2 C3 C7 . . . . -177.73(18) ?
C2 C3 C4 O1 . . . . 178.34(17) ?
C7 C3 C4 O1 . . . . -2.8(3) ?
C2 C3 C4 C5 . . . . -4.5(3) ?
C7 C3 C4 C5 . . . . 174.38(18) ?
O1 C4 C5 C6 . . . . -178.28(17) ?
C3 C4 C5 C6 . . . . 4.7(3) ?
O1 C4 C5 C11 . . . . 1.9(3) ?
C3 C4 C5 C11 . . . . -175.14(19) ?
C2 C1 C6 C5 . . . . -1.6(3) ?
C15 C1 C6 C5 . . . . 178.00(18) ?
C4 C5 C6 C1 . . . . -1.5(3) ?
C11 C5 C6 C1 . . . . 178.29(18) ?
C2 C3 C7 C8 . . . . 3.3(3) ?
C4 C3 C7 C8 . . . . -175.55(18) ?
C2 C3 C7 C9 . . . . -115.9(2) ?
C4 C3 C7 C9 . . . . 65.2(3) ?
C2 C3 C7 C10 . . . . 122.0(2) ?
C4 C3 C7 C10 . . . . -56.9(2) ?
C6 C5 C11 C14 . . . . 114.5(2) ?
C4 C5 C11 C14 . . . . -65.8(3) ?
C6 C5 C11 C12 . . . . -4.3(3) ?
C4 C5 C11 C12 . . . . 175.47(19) ?
C6 C5 C11 C13 . . . . -122.4(2) ?
C4 C5 C11 C13 . . . . 57.3(3) ?
C6 C1 C15 S1 . . . . -102.63(19) ?
C2 C1 C15 S1 . . . . 77.0(2) ?
C16 S1 C15 C1 . . . . 61.45(16) ?
C15 S1 C16 C17 . . . . 81.49(15) ?
N2 N1 C17 O2 . . . . -174.54(18) ?
N2 N1 C17 C16 . . . . 7.7(3) ?
S1 C16 C17 O2 . . . . -87.7(2) ?
S1 C16 C17 N1 . . . . 89.99(19) ?
N1 N2 C18 C20 . . . . 2.5(3) ?
N1 N2 C18 C19 . . . . -177.17(17) ?

loop_
_cod_related_entry_id
_cod_related_entry_database
_cod_related_entry_code
1 ChemSpider 24741888
